data_4001079
loop_
_publ_author_name
'Tahir, Asif Ali'
'Wijayantha, K. G. Upul'
'Saremi-Yarahmadi, Sina'
'Mazhar, Muhammad'
'McKee, Vickie'

_publ_section_title
;
 Nanostructured \a-Fe2O3Thin Films for Photoelectrochemical Hydrogen
 Generation
;
_journal_issue 16
_journal_name_full 'Chemistry of Materials'
_journal_page_first 3763
_journal_paper_doi 10.1021/cm803510v
_journal_volume 21
_journal_year 2009
_chemical_formula_sum 'C101 H90 Fe6 O28'
_chemical_formula_weight 2086.83
_chemical_name_systematic
;

 ?

;
_space_group_IT_number 2
_symmetry_cell_setting triclinic
_symmetry_space_group_name_Hall '-P 1'
_symmetry_space_group_name_H-M 'P -1'
_atom_sites_solution_hydrogens geom
_atom_sites_solution_primary direct
_atom_sites_solution_secondary difmap
_audit_creation_method SHELXL-97
_cell_angle_alpha 90.891(2)
_cell_angle_beta 106.262(1)
_cell_angle_gamma 112.270(1)
_cell_formula_units_Z 1
_cell_length_a 14.0386(13)
_cell_length_b 14.1668(13)
_cell_length_c 16.2804(15)
_cell_measurement_reflns_used 7968
_cell_measurement_temperature 150(2)
_cell_measurement_theta_max 28.20
_cell_measurement_theta_min 2.18
_cell_volume 2849.4(5)
_computing_cell_refinement 'Bruker APEX'
_computing_data_collection 'Bruker APEX'
_computing_data_reduction 'Bruker SAINT'
_computing_molecular_graphics 'Bruker SHELXTL'
_computing_publication_material 'Bruker SHELXTL'
_computing_structure_refinement 'SHELXL-97 (Sheldrick, 1997)'
_computing_structure_solution 'SHELXS-97 (Sheldrick, 1990)'
_diffrn_ambient_temperature 150(2)
_diffrn_measured_fraction_theta_full 0.998
_diffrn_measured_fraction_theta_max 0.998
_diffrn_measurement_device_type 'CCD area detector'
_diffrn_measurement_method 'phi and omega scans'
_diffrn_radiation_monochromator graphite
_diffrn_radiation_source 'fine-focus sealed tube'
_diffrn_radiation_type MoK\a
_diffrn_radiation_wavelength 0.71073
_diffrn_reflns_av_R_equivalents 0.0315
_diffrn_reflns_av_sigmaI/netI 0.0444
_diffrn_reflns_limit_h_max 16
_diffrn_reflns_limit_h_min -16
_diffrn_reflns_limit_k_max 16
_diffrn_reflns_limit_k_min -16
_diffrn_reflns_limit_l_max 19
_diffrn_reflns_limit_l_min -19
_diffrn_reflns_number 22797
_diffrn_reflns_theta_full 25.00
_diffrn_reflns_theta_max 25.00
_diffrn_reflns_theta_min 1.65
_diffrn_standards_number 0
_exptl_absorpt_coefficient_mu 0.810
_exptl_absorpt_correction_T_max 0.9455
_exptl_absorpt_correction_T_min 0.7932
_exptl_absorpt_correction_type multi-scan
_exptl_absorpt_process_details 'SADABS v2007/2, Sheldrick, G.M., (2007)'
_exptl_crystal_colour red
_exptl_crystal_density_diffrn 1.216
_exptl_crystal_density_method 'not measured'
_exptl_crystal_description block
_exptl_crystal_F_000 1076
_exptl_crystal_size_max 0.30
_exptl_crystal_size_mid 0.20
_exptl_crystal_size_min 0.07
_platon_squeeze_details
; ?

;
_refine_diff_density_max 1.199
_refine_diff_density_min -0.538
_refine_diff_density_rms 0.085
_refine_ls_extinction_method none
_refine_ls_goodness_of_fit_ref 0.991
_refine_ls_hydrogen_treatment constr
_refine_ls_matrix_type full
_refine_ls_number_parameters 516
_refine_ls_number_reflns 10033
_refine_ls_number_restraints 0
_refine_ls_restrained_S_all 0.991
_refine_ls_R_factor_all 0.0539
_refine_ls_R_factor_gt 0.0438
_refine_ls_shift/su_max 0.001
_refine_ls_shift/su_mean 0.000
_refine_ls_structure_factor_coef Fsqd
_refine_ls_weighting_details 'calc w=1/[\s^2^(Fo^2^)+(0.0795P)^2^+0.0000P] where P=(Fo^2^+2Fc^2^)/3'
_refine_ls_weighting_scheme calc
_refine_ls_wR_factor_gt 0.1143
_refine_ls_wR_factor_ref 0.1190
_reflns_number_gt 7898
_reflns_number_total 10033
_reflns_threshold_expression >2sigma(I)
_cod_data_source_file cm803510v_si_001.cif
_cod_data_source_block asif1sq
_cod_depositor_comments
;
The following automatic conversions were performed:

'_symmetry_cell_setting' value 'Triclinic' changed to 'triclinic'
according to /home/saulius/struct/CIF-dictionaries/cif_core.dic
dictionary named 'cif_core.dic' version 2.4.2 from 2011-04-26.

Automatic conversion script
Id: cif_fix_values 1715 2011-07-08 13:25:40Z adriana 
;
_cod_original_sg_symbol_H-M P-1
_cod_database_code 4001079

loop_
_symmetry_equiv_pos_as_xyz
'x, y, z'
'-x, -y, -z'

loop_
_atom_site_label
_atom_site_type_symbol
_atom_site_fract_x
_atom_site_fract_y
_atom_site_fract_z
_atom_site_U_iso_or_equiv
_atom_site_adp_type
_atom_site_occupancy
_atom_site_symmetry_multiplicity
_atom_site_calc_flag
_atom_site_refinement_flags
Fe1 Fe 0.29880(3) 0.75220(3) 0.14483(2) 0.02077(11) Uani 1 1 d .
Fe2 Fe 0.18711(3) 0.54443(3) 0.03088(2) 0.02053(11) Uani 1 1 d .
Fe3 Fe 0.03607(3) 0.67462(3) 0.07908(2) 0.02124(11) Uani 1 1 d .
O1 O 0.16062(13) 0.65690(13) 0.07370(11) 0.0213(4) Uani 1 1 d .
O2 O -0.05360(13) 0.52374(13) 0.06174(11) 0.0223(4) Uani 1 1 d .
H2A H -0.0057 0.4890 0.0568 0.027 Uiso 0.50 1 calc PR
H2B H -0.0710 0.5078 0.1161 0.027 Uiso 0.50 1 calc PR
C1 C 0.3908(3) 0.4910(2) 0.1903(2) 0.0465(9) Uani 1 1 d .
H1A H 0.3222 0.4500 0.2005 0.070 Uiso 1 1 calc R
H1B H 0.4507 0.4850 0.2352 0.070 Uiso 1 1 calc R
H1C H 0.3896 0.4656 0.1335 0.070 Uiso 1 1 calc R
C2 C 0.4056(2) 0.6014(2) 0.19274(19) 0.0313(6) Uani 1 1 d .
O3 O 0.33260(13) 0.62174(13) 0.13622(12) 0.0238(4) Uani 1 1 d .
C3 C 0.4938(2) 0.6758(2) 0.2521(2) 0.0395(7) Uani 1 1 d .
H3 H 0.5426 0.6540 0.2918 0.047 Uiso 1 1 calc R
C4 C 0.5172(2) 0.7816(2) 0.25837(19) 0.0337(7) Uani 1 1 d .
O4 O 0.45336(14) 0.82067(14) 0.21798(12) 0.0273(4) Uani 1 1 d .
C5 C 0.6256(3) 0.8544(3) 0.3156(2) 0.0538(10) Uani 1 1 d .
H5A H 0.6600 0.9072 0.2828 0.081 Uiso 1 1 calc R
H5B H 0.6712 0.8164 0.3368 0.081 Uiso 1 1 calc R
H5C H 0.6167 0.8873 0.3647 0.081 Uiso 1 1 calc R
O11 O 0.34287(14) 0.79009(13) 0.03738(11) 0.0244(4) Uani 1 1 d .
O12 O 0.25904(14) 0.63758(13) -0.04691(12) 0.0249(4) Uani 1 1 d .
C10 C 0.31002(19) 0.7345(2) -0.03371(17) 0.0237(6) Uani 1 1 d .
C11 C 0.3357(2) 0.7876(2) -0.10834(18) 0.0274(6) Uani 1 1 d .
C12 C 0.3023(3) 0.7333(3) -0.1892(2) 0.0598(11) Uani 1 1 d .
H12 H 0.2608 0.6611 -0.1990 0.072 Uiso 1 1 calc R
C13 C 0.3298(4) 0.7846(4) -0.2562(3) 0.0819(15) Uani 1 1 d .
H13 H 0.3070 0.7469 -0.3118 0.098 Uiso 1 1 calc R
C14 C 0.3894(3) 0.8892(3) -0.2438(2) 0.0539(9) Uani 1 1 d .
H14 H 0.4072 0.9236 -0.2904 0.065 Uiso 1 1 calc R
C15 C 0.4224(3) 0.9425(3) -0.1640(2) 0.0511(9) Uani 1 1 d .
H15 H 0.4646 1.0146 -0.1544 0.061 Uiso 1 1 calc R
C16 C 0.3948(3) 0.8921(2) -0.0962(2) 0.0423(8) Uani 1 1 d .
H16 H 0.4170 0.9303 -0.0408 0.051 Uiso 1 1 calc R
O21 O 0.28043(14) 0.88368(14) 0.15199(12) 0.0285(4) Uani 1 1 d .
O22 O 0.10089(14) 0.83000(13) 0.09595(13) 0.0314(5) Uani 1 1 d .
C20 C 0.1954(2) 0.8998(2) 0.12373(17) 0.0248(6) Uani 1 1 d .
C21 C 0.2056(2) 1.0083(2) 0.12368(18) 0.0285(6) Uani 1 1 d .
C22 C 0.3071(2) 1.0891(2) 0.1523(2) 0.0400(7) Uani 1 1 d .
H22 H 0.3708 1.0759 0.1712 0.048 Uiso 1 1 calc R
C23 C 0.3135(3) 1.1897(2) 0.1526(2) 0.0525(9) Uani 1 1 d .
H23 H 0.3823 1.2457 0.1710 0.063 Uiso 1 1 calc R
C24 C 0.2223(3) 1.2088(2) 0.1268(2) 0.0492(9) Uani 1 1 d .
H24 H 0.2282 1.2779 0.1291 0.059 Uiso 1 1 calc R
C25 C 0.1219(3) 1.1295(2) 0.0975(2) 0.0451(8) Uani 1 1 d .
H25 H 0.0587 1.1433 0.0782 0.054 Uiso 1 1 calc R
C26 C 0.1142(2) 1.0287(2) 0.0966(2) 0.0379(7) Uani 1 1 d .
H26 H 0.0450 0.9733 0.0771 0.045 Uiso 1 1 calc R
O31 O 0.25697(14) 0.71632(15) 0.25295(12) 0.0290(4) Uani 1 1 d .
O32 O 0.07752(14) 0.67469(15) 0.20852(12) 0.0316(4) Uani 1 1 d .
C30 C 0.1647(2) 0.6848(2) 0.26444(18) 0.0279(6) Uani 1 1 d .
C31 C 0.1603(2) 0.6599(2) 0.35243(19) 0.0343(7) Uani 1 1 d .
C32 C 0.2516(3) 0.6661(3) 0.4160(2) 0.0442(8) Uani 1 1 d .
H32 H 0.3184 0.6855 0.4040 0.053 Uiso 1 1 calc R
C33 C 0.2464(4) 0.6441(3) 0.4980(2) 0.0629(11) Uani 1 1 d .
H33 H 0.3096 0.6479 0.5416 0.075 Uiso 1 1 calc R
C34 C 0.1513(4) 0.6171(3) 0.5165(3) 0.0701(13) Uani 1 1 d .
H34 H 0.1483 0.6024 0.5727 0.084 Uiso 1 1 calc R
C35 C 0.0590(3) 0.6112(3) 0.4528(3) 0.0666(12) Uani 1 1 d .
H35 H -0.0071 0.5930 0.4659 0.080 Uiso 1 1 calc R
C36 C 0.0621(3) 0.6314(3) 0.3709(2) 0.0491(9) Uani 1 1 d .
H36 H -0.0017 0.6261 0.3274 0.059 Uiso 1 1 calc R
O41 O -0.10041(14) 0.69346(14) 0.08288(13) 0.0307(4) Uani 1 1 d .
O42 O -0.24472(14) 0.55683(14) 0.00099(13) 0.0296(4) Uani 1 1 d .
C40 C -0.2000(2) 0.6450(2) 0.04576(18) 0.0272(6) Uani 1 1 d .
C41 C -0.2725(2) 0.6966(2) 0.05474(19) 0.0286(6) Uani 1 1 d .
C42 C -0.2281(2) 0.8003(2) 0.0887(2) 0.0396(7) Uani 1 1 d .
H42 H -0.1518 0.8378 0.1081 0.048 Uiso 1 1 calc R
C43 C -0.2959(3) 0.8482(3) 0.0939(2) 0.0518(9) Uani 1 1 d .
H43 H -0.2657 0.9191 0.1164 0.062 Uiso 1 1 calc R
C44 C -0.4066(3) 0.7945(3) 0.0668(2) 0.0489(9) Uani 1 1 d .
H44 H -0.4523 0.8285 0.0706 0.059 Uiso 1 1 calc R
C45 C -0.4512(2) 0.6910(3) 0.0342(2) 0.0451(8) Uani 1 1 d .
H45 H -0.5274 0.6537 0.0162 0.054 Uiso 1 1 calc R
C46 C -0.3846(2) 0.6420(2) 0.0276(2) 0.0359(7) Uani 1 1 d .
H46 H -0.4152 0.5712 0.0047 0.043 Uiso 1 1 calc R
O51 O -0.00563(15) 0.68852(14) -0.04853(12) 0.0287(4) Uani 1 1 d .
O52 O -0.13566(15) 0.53997(14) -0.12083(12) 0.0308(4) Uani 1 1 d .
C50 C -0.0624(2) 0.6282(2) -0.11651(17) 0.0239(6) Uani 1 1 d .
C51 C -0.0419(2) 0.6612(2) -0.19861(19) 0.0330(7) Uani 1 1 d .
C52 C -0.1035(3) 0.5983(3) -0.2769(2) 0.0461(8) Uani 1 1 d .
H52 H -0.1610 0.5345 -0.2784 0.055 Uiso 1 1 calc R
C53 C -0.0821(4) 0.6273(3) -0.3521(2) 0.0670(12) Uani 1 1 d .
H53 H -0.1247 0.5837 -0.4053 0.080 Uiso 1 1 calc R
C54 C 0.0001(4) 0.7188(4) -0.3505(3) 0.0762(13) Uani 1 1 d .
H54 H 0.0143 0.7392 -0.4027 0.091 Uiso 1 1 calc R
C55 C 0.0632(4) 0.7822(3) -0.2725(3) 0.0726(13) Uani 1 1 d .
H55 H 0.1209 0.8455 -0.2714 0.087 Uiso 1 1 calc R
C56 C 0.0423(3) 0.7535(3) -0.1975(2) 0.0478(8) Uani 1 1 d .
H56 H 0.0856 0.7969 -0.1443 0.057 Uiso 1 1 calc R

loop_
_atom_site_aniso_label
_atom_site_aniso_U_11
_atom_site_aniso_U_22
_atom_site_aniso_U_33
_atom_site_aniso_U_23
_atom_site_aniso_U_13
_atom_site_aniso_U_12
Fe1 0.01252(18) 0.0175(2) 0.0316(2) 0.00324(15) 0.00766(15) 0.00475(15)
Fe2 0.01225(18) 0.01499(19) 0.0346(2) 0.00308(15) 0.00846(15) 0.00486(15)
Fe3 0.01187(18) 0.0178(2) 0.0337(2) 0.00097(15) 0.00757(15) 0.00525(15)
O1 0.0142(8) 0.0186(9) 0.0318(10) 0.0026(7) 0.0087(7) 0.0062(7)
O2 0.0150(8) 0.0194(9) 0.0337(10) 0.0030(8) 0.0099(7) 0.0067(7)
C1 0.0384(18) 0.0281(17) 0.063(2) 0.0063(15) -0.0057(16) 0.0184(15)
C2 0.0240(14) 0.0282(15) 0.0425(17) 0.0090(13) 0.0072(13) 0.0134(12)
O3 0.0167(9) 0.0176(9) 0.0372(10) 0.0048(8) 0.0062(8) 0.0083(7)
C3 0.0263(15) 0.0333(17) 0.0521(19) 0.0080(14) -0.0021(14) 0.0149(14)
C4 0.0200(14) 0.0348(17) 0.0404(17) 0.0024(13) 0.0042(12) 0.0083(13)
O4 0.0163(9) 0.0211(10) 0.0392(11) 0.0036(8) 0.0050(8) 0.0045(8)
C5 0.0315(18) 0.0383(19) 0.070(2) -0.0021(17) -0.0127(17) 0.0114(15)
O11 0.0178(9) 0.0213(10) 0.0327(10) 0.0058(8) 0.0115(8) 0.0038(8)
O12 0.0187(9) 0.0200(10) 0.0377(11) 0.0045(8) 0.0138(8) 0.0057(8)
C10 0.0132(12) 0.0249(15) 0.0354(16) 0.0043(12) 0.0103(11) 0.0083(11)
C11 0.0203(13) 0.0263(15) 0.0366(16) 0.0087(12) 0.0124(12) 0.0076(12)
C12 0.079(3) 0.039(2) 0.047(2) 0.0007(16) 0.027(2) 0.0019(19)
C13 0.121(4) 0.070(3) 0.037(2) 0.005(2) 0.038(2) 0.010(3)
C14 0.062(2) 0.060(2) 0.051(2) 0.0274(19) 0.0351(19) 0.023(2)
C15 0.052(2) 0.0393(19) 0.063(2) 0.0250(18) 0.0294(18) 0.0105(17)
C16 0.0387(18) 0.0349(18) 0.0461(19) 0.0114(14) 0.0165(15) 0.0043(15)
O21 0.0193(9) 0.0196(9) 0.0459(12) 0.0004(8) 0.0081(8) 0.0085(8)
O22 0.0177(9) 0.0163(9) 0.0551(13) -0.0017(9) 0.0054(9) 0.0058(8)
C20 0.0193(13) 0.0205(14) 0.0336(15) 0.0013(11) 0.0104(11) 0.0053(11)
C21 0.0270(14) 0.0202(14) 0.0386(16) 0.0017(12) 0.0123(12) 0.0084(12)
C22 0.0283(16) 0.0244(16) 0.063(2) 0.0044(14) 0.0137(15) 0.0066(13)
C23 0.041(2) 0.0202(16) 0.081(3) 0.0022(16) 0.0112(18) 0.0017(15)
C24 0.059(2) 0.0224(16) 0.067(2) 0.0062(15) 0.0180(18) 0.0179(16)
C25 0.0442(19) 0.0287(17) 0.066(2) 0.0087(15) 0.0116(17) 0.0223(16)
C26 0.0280(16) 0.0280(16) 0.055(2) 0.0019(14) 0.0071(14) 0.0129(13)
O31 0.0184(9) 0.0355(11) 0.0310(10) 0.0043(8) 0.0098(8) 0.0071(8)
O32 0.0206(10) 0.0445(12) 0.0307(11) 0.0022(9) 0.0100(8) 0.0127(9)
C30 0.0252(15) 0.0240(14) 0.0324(15) -0.0002(12) 0.0088(12) 0.0077(12)
C31 0.0303(15) 0.0344(17) 0.0372(16) 0.0029(13) 0.0169(13) 0.0072(13)
C32 0.0409(19) 0.051(2) 0.0378(18) 0.0081(15) 0.0115(15) 0.0161(16)
C33 0.070(3) 0.075(3) 0.037(2) 0.0134(19) 0.0127(19) 0.025(2)
C34 0.084(3) 0.075(3) 0.041(2) 0.016(2) 0.032(2) 0.010(2)
C35 0.060(3) 0.080(3) 0.056(2) 0.012(2) 0.039(2) 0.009(2)
C36 0.0406(19) 0.056(2) 0.046(2) 0.0049(17) 0.0227(16) 0.0084(17)
O41 0.0124(9) 0.0252(10) 0.0524(12) -0.0043(9) 0.0077(8) 0.0073(8)
O42 0.0177(9) 0.0195(10) 0.0507(12) -0.0009(9) 0.0078(8) 0.0085(8)
C40 0.0184(14) 0.0239(15) 0.0448(17) 0.0067(13) 0.0147(12) 0.0105(12)
C41 0.0203(13) 0.0258(15) 0.0450(17) 0.0041(12) 0.0138(12) 0.0123(12)
C42 0.0245(15) 0.0342(17) 0.059(2) -0.0060(15) 0.0101(14) 0.0134(13)
C43 0.0379(18) 0.0392(19) 0.082(3) -0.0120(18) 0.0157(18) 0.0217(16)
C44 0.0343(18) 0.051(2) 0.076(2) 0.0003(18) 0.0184(17) 0.0314(17)
C45 0.0205(15) 0.050(2) 0.071(2) 0.0052(17) 0.0176(15) 0.0180(15)
C46 0.0202(14) 0.0296(16) 0.059(2) 0.0026(14) 0.0141(14) 0.0106(13)
O51 0.0244(10) 0.0216(10) 0.0357(11) 0.0044(8) 0.0061(8) 0.0067(8)
O52 0.0304(10) 0.0196(10) 0.0352(11) 0.0073(8) 0.0083(9) 0.0036(9)
C50 0.0178(13) 0.0228(14) 0.0351(15) 0.0056(12) 0.0081(11) 0.0122(11)
C51 0.0327(16) 0.0310(16) 0.0410(17) 0.0100(13) 0.0161(13) 0.0153(13)
C52 0.055(2) 0.0375(18) 0.0379(18) 0.0041(15) 0.0125(16) 0.0120(16)
C53 0.092(3) 0.060(3) 0.041(2) 0.0060(19) 0.025(2) 0.019(2)
C54 0.108(4) 0.078(3) 0.055(3) 0.028(2) 0.049(3) 0.033(3)
C55 0.075(3) 0.061(3) 0.076(3) 0.023(2) 0.045(2) 0.005(2)
C56 0.0437(19) 0.042(2) 0.051(2) 0.0101(16) 0.0214(16) 0.0041(16)

loop_
_atom_type_symbol
_atom_type_description
_atom_type_scat_dispersion_real
_atom_type_scat_dispersion_imag
_atom_type_scat_source
C C 0.0033 0.0016 'International Tables Vol C Tables 4.2.6.8 and 6.1.1.4'
H H 0.0000 0.0000 'International Tables Vol C Tables 4.2.6.8 and 6.1.1.4'
O O 0.0106 0.0060 'International Tables Vol C Tables 4.2.6.8 and 6.1.1.4'
Fe Fe 0.3463 0.8444 'International Tables Vol C Tables 4.2.6.8 and 6.1.1.4'

loop_
_geom_angle_atom_site_label_1
_geom_angle_atom_site_label_2
_geom_angle_atom_site_label_3
_geom_angle
_geom_angle_site_symmetry_1
_geom_angle_site_symmetry_3
_geom_angle_publ_flag
O1 Fe1 O21 103.74(7) . . ?
O1 Fe1 O4 165.20(7) . . ?
O21 Fe1 O4 91.04(7) . . ?
O1 Fe1 O31 91.39(7) . . ?
O21 Fe1 O31 91.85(8) . . ?
O4 Fe1 O31 88.97(7) . . ?
O1 Fe1 O11 89.48(7) . . ?
O21 Fe1 O11 87.78(8) . . ?
O4 Fe1 O11 90.23(7) . . ?
O31 Fe1 O11 179.12(8) . . ?
O1 Fe1 O3 80.41(7) . . ?
O21 Fe1 O3 174.57(7) . . ?
O4 Fe1 O3 84.79(7) . . ?
O31 Fe1 O3 91.54(7) . . ?
O11 Fe1 O3 88.77(7) . . ?
O2 Fe2 O1 99.92(7) 2_565 . ?
O2 Fe2 O42 90.64(7) 2_565 2_565 ?
O1 Fe2 O42 169.00(7) . 2_565 ?
O2 Fe2 O52 95.24(7) 2_565 2_565 ?
O1 Fe2 O52 91.14(8) . 2_565 ?
O42 Fe2 O52 90.96(8) 2_565 2_565 ?
O2 Fe2 O12 92.58(7) 2_565 . ?
O1 Fe2 O12 88.41(7) . . ?
O42 Fe2 O12 88.03(7) 2_565 . ?
O52 Fe2 O12 172.12(8) 2_565 . ?
O2 Fe2 O3 178.08(7) 2_565 . ?
O1 Fe2 O3 78.46(7) . . ?
O42 Fe2 O3 91.04(7) 2_565 . ?
O52 Fe2 O3 83.80(7) 2_565 . ?
O12 Fe2 O3 88.40(7) . . ?
O1 Fe3 O2 93.66(7) . . ?
O1 Fe3 O22 97.04(7) . . ?
O2 Fe3 O22 169.27(7) . . ?
O1 Fe3 O32 91.83(7) . . ?
O2 Fe3 O32 89.98(8) . . ?
O22 Fe3 O32 90.41(8) . . ?
O1 Fe3 O51 91.24(8) . . ?
O2 Fe3 O51 94.61(7) . . ?
O22 Fe3 O51 84.46(8) . . ?
O32 Fe3 O51 174.31(8) . . ?
O1 Fe3 O41 179.11(8) . . ?
O2 Fe3 O41 86.17(7) . . ?
O22 Fe3 O41 83.12(7) . . ?
O32 Fe3 O41 89.04(8) . . ?
O51 Fe3 O41 87.91(8) . . ?
Fe3 O1 Fe1 118.78(9) . . y
Fe3 O1 Fe2 134.53(9) . . y
Fe1 O1 Fe2 105.04(8) . . y
Fe2 O2 Fe3 123.74(9) 2_565 . y
O3 C2 C3 123.1(3) . . ?
O3 C2 C1 116.7(2) . . ?
C3 C2 C1 120.2(3) . . ?
C2 O3 Fe1 126.30(17) . . ?
C2 O3 Fe2 139.86(17) . . ?
Fe1 O3 Fe2 92.02(7) . . ?
C2 C3 C4 124.9(3) . . ?
O4 C4 C3 124.6(3) . . ?
O4 C4 C5 117.0(3) . . ?
C3 C4 C5 118.4(3) . . ?
C4 O4 Fe1 129.84(18) . . ?
C10 O11 Fe1 127.79(16) . . ?
C10 O12 Fe2 128.33(17) . . ?
O11 C10 O12 125.4(2) . . ?
O11 C10 C11 116.8(2) . . ?
O12 C10 C11 117.8(2) . . ?
C16 C11 C12 119.1(3) . . ?
C16 C11 C10 119.8(3) . . ?
C12 C11 C10 121.1(3) . . ?
C11 C12 C13 119.5(3) . . ?
C14 C13 C12 121.3(4) . . ?
C15 C14 C13 119.1(3) . . ?
C14 C15 C16 120.2(3) . . ?
C11 C16 C15 120.7(3) . . ?
C20 O21 Fe1 128.75(17) . . ?
C20 O22 Fe3 135.64(17) . . ?
O21 C20 O22 124.6(2) . . ?
O21 C20 C21 118.4(2) . . ?
O22 C20 C21 117.0(2) . . ?
C26 C21 C22 120.0(3) . . ?
C26 C21 C20 119.9(2) . . ?
C22 C21 C20 120.1(3) . . ?
C21 C22 C23 118.6(3) . . ?
C24 C23 C22 120.8(3) . . ?
C23 C24 C25 120.9(3) . . ?
C24 C25 C26 119.0(3) . . ?
C21 C26 C25 120.8(3) . . ?
C30 O31 Fe1 130.06(18) . . ?
C30 O32 Fe3 132.58(17) . . ?
O32 C30 O31 125.5(3) . . ?
O32 C30 C31 117.6(2) . . ?
O31 C30 C31 116.8(2) . . ?
C32 C31 C36 119.5(3) . . ?
C32 C31 C30 120.9(3) . . ?
C36 C31 C30 119.6(3) . . ?
C31 C32 C33 120.1(3) . . ?
C34 C33 C32 120.6(4) . . ?
C33 C34 C35 119.6(4) . . ?
C36 C35 C34 120.7(4) . . ?
C35 C36 C31 119.4(3) . . ?
C40 O41 Fe3 134.48(18) . . ?
C40 O42 Fe2 133.19(17) . 2_565 ?
O41 C40 O42 126.2(2) . . ?
O41 C40 C41 116.8(2) . . ?
O42 C40 C41 117.0(2) . . ?
C42 C41 C46 119.8(3) . . ?
C42 C41 C40 119.8(2) . . ?
C46 C41 C40 120.3(2) . . ?
C43 C42 C41 119.4(3) . . ?
C44 C43 C42 120.9(3) . . ?
C43 C44 C45 119.9(3) . . ?
C46 C45 C44 120.0(3) . . ?
C45 C46 C41 120.0(3) . . ?
C50 O51 Fe3 135.36(17) . . ?
C50 O52 Fe2 133.39(18) . 2_565 ?
O51 C50 O52 124.7(2) . . ?
O51 C50 C51 117.8(2) . . ?
O52 C50 C51 117.5(2) . . ?
C56 C51 C52 118.9(3) . . ?
C56 C51 C50 120.3(3) . . ?
C52 C51 C50 120.7(3) . . ?
C53 C52 C51 120.6(3) . . ?
C54 C53 C52 120.1(4) . . ?
C53 C54 C55 119.9(4) . . ?
C56 C55 C54 120.2(4) . . ?
C55 C56 C51 120.3(3) . . ?

loop_
_geom_bond_atom_site_label_1
_geom_bond_atom_site_label_2
_geom_bond_distance
_geom_bond_site_symmetry_2
_geom_bond_publ_flag
Fe1 Fe2 3.0442(6) . y
Fe1 Fe3 3.2615(6) . y
Fe2 Fe3 3.4594(5) 2_565 y
Fe2 Fe3 3.5163(5) . y
Fe1 O1 1.9065(17) . y
Fe1 O21 1.9808(18) . y
Fe1 O4 1.9973(18) . y
Fe1 O31 2.0204(18) . y
Fe1 O11 2.0285(18) . y
Fe1 O3 2.0868(17) . y
Fe2 O2 1.9285(17) 2_565 y
Fe2 O1 1.9294(17) . y
Fe2 O42 2.0181(18) 2_565 y
Fe2 O52 2.0218(19) 2_565 y
Fe2 O12 2.0307(17) . y
Fe2 O3 2.1440(18) . y
Fe3 O1 1.8831(16) . y
Fe3 O2 1.9940(17) . y
Fe3 O22 2.0180(18) . y
Fe3 O32 2.0230(19) . y
Fe3 O51 2.0289(19) . y
Fe3 O41 2.0493(17) . y
O2 Fe2 1.9285(17) 2_565 ?
C1 C2 1.496(4) . ?
C2 O3 1.298(3) . ?
C2 C3 1.373(4) . ?
C3 C4 1.402(4) . ?
C4 O4 1.265(3) . ?
C4 C5 1.495(4) . ?
O11 C10 1.253(3) . ?
O12 C10 1.266(3) . ?
C10 C11 1.497(4) . ?
C11 C16 1.374(4) . ?
C11 C12 1.376(4) . ?
C12 C13 1.383(5) . ?
C13 C14 1.375(6) . ?
C14 C15 1.356(5) . ?
C15 C16 1.391(4) . ?
O21 C20 1.262(3) . ?
O22 C20 1.265(3) . ?
C20 C21 1.489(4) . ?
C21 C26 1.375(4) . ?
C21 C22 1.390(4) . ?
C22 C23 1.395(4) . ?
C23 C24 1.361(5) . ?
C24 C25 1.371(5) . ?
C25 C26 1.390(4) . ?
O31 C30 1.270(3) . ?
O32 C30 1.259(3) . ?
C30 C31 1.493(4) . ?
C31 C32 1.376(4) . ?
C31 C36 1.404(4) . ?
C32 C33 1.392(5) . ?
C33 C34 1.364(6) . ?
C34 C35 1.387(6) . ?
C35 C36 1.377(5) . ?
O41 C40 1.256(3) . ?
O42 C40 1.267(3) . ?
O42 Fe2 2.0181(18) 2_565 ?
C40 C41 1.496(3) . ?
C41 C42 1.393(4) . ?
C41 C46 1.396(4) . ?
C42 C43 1.379(4) . ?
C43 C44 1.378(5) . ?
C44 C45 1.386(5) . ?
C45 C46 1.382(4) . ?
O51 C50 1.245(3) . ?
O52 C50 1.268(3) . ?
O52 Fe2 2.0218(19) 2_565 ?
C50 C51 1.490(4) . ?
C51 C56 1.387(4) . ?
C51 C52 1.389(4) . ?
C52 C53 1.374(5) . ?
C53 C54 1.365(6) . ?
C54 C55 1.391(6) . ?
C55 C56 1.367(5) . ?

loop_
_geom_hbond_atom_site_label_D
_geom_hbond_atom_site_label_H
_geom_hbond_atom_site_label_A
_geom_hbond_distance_DH
_geom_hbond_distance_HA
_geom_hbond_distance_DA
_geom_hbond_angle_DHA
_geom_hbond_site_symmetry_A
O2 H2A O2 0.99 2.34 3.030(3) 126.4 2_565
O2 H2A O52 0.99 2.16 3.035(3) 146.5 2_565

loop_
_platon_squeeze_void_nr
_platon_squeeze_void_average_x
_platon_squeeze_void_average_y
_platon_squeeze_void_average_z
_platon_squeeze_void_volume
_platon_squeeze_void_count_electrons
1 0.099 0.040 0.500 1109.4 170.4
